data_4504480
loop_
_publ_author_name
'Yigit, Mehmet V.'
'Biyikli, Kasim'
'Moulton, Brian'
'MacDonald, John C.'

_publ_section_title
;
 Bis(imidazolium 2,4,6-tricarboxypyridine) Metal(II) Complexes:&#x2009;
 Molecular Building Blocks that Generate Isomorphous Hydrogen-Bonded
 Frameworks
;
_journal_issue 1
_journal_name_full 'Crystal Growth &amp; Design'
_journal_page_first 63
_journal_paper_doi 10.1021/cg050084t
_journal_volume 6
_journal_year 2006
_chemical_formula_sum 'C22 H22 N6 O15 Zn'
_chemical_formula_weight 673.81
_chemical_melting_point 'decomposes above 220 degrees C'
_chemical_name_systematic
;
 bis(imidazolium 2,4,6-tricarboxypyridine) zinc(II) trihydrate
;
_space_group_IT_number 15
_symmetry_cell_setting monoclinic
_symmetry_space_group_name_Hall '-C 2yc'
_symmetry_space_group_name_H-M 'C 1 2/c 1'
_atom_sites_solution_hydrogens geom
_atom_sites_solution_primary direct
_atom_sites_solution_secondary difmap
_audit_creation_method SHELXL-97
_cell_angle_alpha 90.00
_cell_angle_beta 111.9710(10)
_cell_angle_gamma 90.00
_cell_formula_units_Z 4
_cell_length_a 16.2364(12)
_cell_length_b 18.3043(13)
_cell_length_c 9.9220(7)
_cell_measurement_reflns_used 5605
_cell_measurement_temperature 200(2)
_cell_measurement_theta_max 28.30
_cell_measurement_theta_min 2.21
_cell_volume 2734.6(3)
_computing_cell_refinement 'Bruker SMART'
_computing_data_collection 'Bruker SMART'
_computing_data_reduction 'Bruker SMART'
_computing_molecular_graphics 'Bruker SHELXTL'
_computing_publication_material 'Bruker SHELXTL'
_computing_structure_refinement 'SHELXL-97 (Sheldrick, 1997)'
_computing_structure_solution 'SHELXS-97 (Sheldrick, 1990)'
_diffrn_ambient_temperature 200(2)
_diffrn_measured_fraction_theta_full 0.935
_diffrn_measured_fraction_theta_max 0.935
_diffrn_measurement_device_type 'CCD area detector'
_diffrn_measurement_method 'phi and omega scans'
_diffrn_radiation_monochromator graphite
_diffrn_radiation_source 'fine-focus sealed tube'
_diffrn_radiation_type MoK\a
_diffrn_radiation_wavelength 0.71073
_diffrn_reflns_av_R_equivalents 0.0461
_diffrn_reflns_av_sigmaI/netI 0.0424
_diffrn_reflns_limit_h_max 14
_diffrn_reflns_limit_h_min -21
_diffrn_reflns_limit_k_max 24
_diffrn_reflns_limit_k_min -17
_diffrn_reflns_limit_l_max 12
_diffrn_reflns_limit_l_min -12
_diffrn_reflns_number 8218
_diffrn_reflns_theta_full 28.30
_diffrn_reflns_theta_max 28.30
_diffrn_reflns_theta_min 1.75
_exptl_absorpt_coefficient_mu 0.989
_exptl_absorpt_correction_type none
_exptl_crystal_colour colorless
_exptl_crystal_density_diffrn 1.637
_exptl_crystal_density_meas 0
_exptl_crystal_density_method 'not measured'
_exptl_crystal_description block
_exptl_crystal_F_000 1376
_exptl_crystal_size_max 0.20
_exptl_crystal_size_mid 0.10
_exptl_crystal_size_min 0.10
_refine_diff_density_max 0.527
_refine_diff_density_min -0.509
_refine_diff_density_rms 0.074
_refine_ls_extinction_method none
_refine_ls_goodness_of_fit_ref 1.078
_refine_ls_hydrogen_treatment mixed
_refine_ls_matrix_type full
_refine_ls_number_parameters 226
_refine_ls_number_reflns 3198
_refine_ls_number_restraints 1
_refine_ls_restrained_S_all 1.102
_refine_ls_R_factor_all 0.0441
_refine_ls_R_factor_gt 0.0382
_refine_ls_shift/su_max 0.002
_refine_ls_shift/su_mean 0.000
_refine_ls_structure_factor_coef Fsqd
_refine_ls_weighting_details 'calc w=1/[\s^2^(Fo^2^)+(0.0617P)^2^+0.2328P] where P=(Fo^2^+2Fc^2^)/3'
_refine_ls_weighting_scheme calc
_refine_ls_wR_factor_gt 0.1057
_refine_ls_wR_factor_ref 0.1088
_reflns_number_gt 2762
_reflns_number_total 3198
_reflns_threshold_expression >2sigma(I)
_cod_data_source_file cg050084tsi20050909_105527.cif
_cod_data_source_block zn_final
_cod_depositor_comments
;
The following automatic conversions were performed:

'_symmetry_cell_setting' value 'Monoclinic' changed to 'monoclinic'
according to /home/saulius/struct/CIF-dictionaries/cif_core.dic
dictionary named 'cif_core.dic' version 2.4.1 from 2010-06-29.

Automatic conversion script
Id: cif_fix_values 1715 2011-07-08 13:25:40Z adriana 
;
_cod_original_sg_symbol_H-M C2/c
_cod_database_code 4504480

loop_
_symmetry_equiv_pos_as_xyz
'x, y, z'
'-x, y, -z+1/2'
'x+1/2, y+1/2, z'
'-x+1/2, y+1/2, -z+1/2'
'-x, -y, -z'
'x, -y, z-1/2'
'-x+1/2, -y+1/2, -z'
'x+1/2, -y+1/2, z-1/2'

loop_
_atom_site_label
_atom_site_type_symbol
_atom_site_fract_x
_atom_site_fract_y
_atom_site_fract_z
_atom_site_U_iso_or_equiv
_atom_site_adp_type
_atom_site_occupancy
_atom_site_symmetry_multiplicity
_atom_site_calc_flag
_atom_site_refinement_flags
Zn1 Zn 0.5000 0.707439(17) 0.7500 0.02192(13) Uani 1 2 d S
N1 N 0.60981(12) 0.70695(8) 0.69935(18) 0.0188(3) Uani 1 1 d .
O1 O 0.52748(10) 0.57857(8) 0.41961(17) 0.0310(4) Uani 1 1 d .
O2 O 0.46975(9) 0.62743(8) 0.57263(16) 0.0249(3) Uani 1 1 d .
O3 O 0.71764(11) 0.84248(8) 0.95267(17) 0.0311(4) Uani 1 1 d .
O4 O 0.91591(13) 0.72544(14) 0.7257(3) 0.0637(6) Uani 1 1 d .
H4 H 0.9633 0.7160 0.7137 0.096 Uiso 1 1 calc R
O5 O 0.86288(14) 0.63668(12) 0.5629(3) 0.0701(7) Uani 1 1 d .
H6 H 0.9155 0.6358 0.5669 0.105 Uiso 1 1 calc R
O6 O 0.58382(10) 0.78994(8) 0.89302(18) 0.0273(3) Uani 1 1 d .
C1 C 0.53007(13) 0.61826(11) 0.5226(2) 0.0215(4) Uani 1 1 d .
C2 C 0.61531(13) 0.66070(11) 0.5990(2) 0.0199(4) Uani 1 1 d .
C3 C 0.69340(14) 0.65265(11) 0.5746(2) 0.0234(4) Uani 1 1 d .
H3 H 0.6970 0.6199 0.5027 0.028 Uiso 1 1 calc R
C4 C 0.76700(14) 0.69437(11) 0.6592(2) 0.0234(4) Uani 1 1 d .
C5 C 0.75911(14) 0.74392(11) 0.7596(2) 0.0240(4) Uani 1 1 d .
H5 H 0.8078 0.7738 0.8153 0.029 Uiso 1 1 calc R
C6 C 0.67827(14) 0.74865(10) 0.7767(2) 0.0209(4) Uani 1 1 d .
C7 C 0.65857(15) 0.79833(11) 0.8843(2) 0.0232(4) Uani 1 1 d .
C8 C 0.85585(15) 0.68355(13) 0.6487(3) 0.0300(5) Uani 1 1 d .
N1I N 0.86505(12) 0.02598(9) 0.26480(19) 0.0243(4) Uani 1 1 d .
N2I N 0.75738(12) -0.04017(10) 0.12768(19) 0.0270(4) Uani 1 1 d .
H2NI H 0.7273 -0.0732 0.0638 0.032 Uiso 1 1 calc R
H1NI H 0.9195 0.0452 0.2997 0.032 Uiso 1 1 d R
C1I C 0.84361(14) -0.02667(11) 0.1677(2) 0.0245(4) Uani 1 1 d .
H1I H 0.8831 -0.0510 0.1322 0.029 Uiso 1 1 calc R
C2I C 0.79094(16) 0.04735(12) 0.2887(2) 0.0294(5) Uani 1 1 d .
H2I H 0.7879 0.0844 0.3538 0.035 Uiso 1 1 calc R
C3I C 0.72297(15) 0.00589(13) 0.2025(3) 0.0331(5) Uani 1 1 d .
H3I H 0.6630 0.0081 0.1950 0.040 Uiso 1 1 calc R
O1W O 0.5099(4) 0.8901(3) 1.0266(10) 0.035(3) Uani 0.45(4) 1 d P
O2W O 0.5071(5) 0.9986(3) 0.8231(8) 0.132(3) Uani 0.553(7) 1 d P
O3W O 0.5399(13) 0.9351(8) 0.9254(19) 0.077(7) Uani 0.26(2) 1 d P
O4W O 0.5023(15) 0.901(2) 0.960(6) 0.127(10) Uani 0.36(4) 1 d P

loop_
_atom_site_aniso_label
_atom_site_aniso_U_11
_atom_site_aniso_U_22
_atom_site_aniso_U_33
_atom_site_aniso_U_23
_atom_site_aniso_U_13
_atom_site_aniso_U_12
Zn1 0.01786(19) 0.0245(2) 0.0257(2) 0.000 0.01077(15) 0.000
N1 0.0170(8) 0.0207(8) 0.0180(8) 0.0002(6) 0.0058(7) -0.0019(6)
O1 0.0251(8) 0.0410(9) 0.0282(8) -0.0151(7) 0.0114(7) -0.0096(7)
O2 0.0178(7) 0.0304(8) 0.0282(8) -0.0070(6) 0.0105(6) -0.0064(6)
O3 0.0340(9) 0.0309(8) 0.0275(8) -0.0088(6) 0.0104(7) -0.0141(7)
O4 0.0220(10) 0.1067(18) 0.0638(15) -0.0191(13) 0.0175(10) -0.0245(11)
O5 0.0330(11) 0.0759(15) 0.115(2) -0.0411(14) 0.0434(13) -0.0081(10)
O6 0.0222(8) 0.0295(8) 0.0309(8) -0.0086(6) 0.0109(7) -0.0024(6)
C1 0.0189(10) 0.0230(10) 0.0226(10) -0.0011(8) 0.0078(8) -0.0027(8)
C2 0.0182(10) 0.0226(10) 0.0179(9) 0.0003(7) 0.0055(8) -0.0025(8)
C3 0.0200(10) 0.0281(11) 0.0229(10) -0.0011(8) 0.0090(8) -0.0010(8)
C4 0.0162(10) 0.0297(11) 0.0244(11) 0.0037(8) 0.0076(8) -0.0017(8)
C5 0.0188(10) 0.0283(11) 0.0221(10) 0.0008(8) 0.0046(8) -0.0064(8)
C6 0.0204(10) 0.0211(10) 0.0190(10) 0.0022(7) 0.0049(8) -0.0034(8)
C7 0.0249(11) 0.0219(10) 0.0209(10) 0.0004(8) 0.0063(9) -0.0021(8)
C8 0.0200(11) 0.0392(12) 0.0326(12) 0.0025(10) 0.0119(9) -0.0002(9)
N1I 0.0220(9) 0.0260(9) 0.0240(9) -0.0042(7) 0.0077(7) -0.0039(7)
N2I 0.0241(9) 0.0297(9) 0.0252(9) -0.0071(7) 0.0069(8) -0.0056(8)
C1I 0.0251(11) 0.0248(10) 0.0246(10) -0.0024(8) 0.0105(9) 0.0023(8)
C2I 0.0357(13) 0.0281(11) 0.0277(12) -0.0029(9) 0.0156(10) 0.0061(9)
C3I 0.0234(12) 0.0446(14) 0.0330(12) -0.0012(10) 0.0124(10) 0.0043(10)
O1W 0.042(4) 0.033(4) 0.046(5) -0.005(2) 0.035(3) -0.0020(19)
O2W 0.112(5) 0.109(5) 0.193(8) 0.072(4) 0.076(7) 0.001(4)
O3W 0.084(10) 0.048(8) 0.110(11) -0.023(7) 0.050(7) 0.016(6)
O4W 0.134(14) 0.128(15) 0.17(3) -0.022(17) 0.115(14) 0.016(14)

loop_
_atom_type_symbol
_atom_type_description
_atom_type_scat_dispersion_real
_atom_type_scat_dispersion_imag
_atom_type_scat_source
C C 0.0033 0.0016 'International Tables Vol C Tables 4.2.6.8 and 6.1.1.4'
H H 0.0000 0.0000 'International Tables Vol C Tables 4.2.6.8 and 6.1.1.4'
N N 0.0061 0.0033 'International Tables Vol C Tables 4.2.6.8 and 6.1.1.4'
O O 0.0106 0.0060 'International Tables Vol C Tables 4.2.6.8 and 6.1.1.4'
Zn Zn 0.2839 1.4301 'International Tables Vol C Tables 4.2.6.8 and 6.1.1.4'

loop_
_geom_angle_atom_site_label_1
_geom_angle_atom_site_label_2
_geom_angle_atom_site_label_3
_geom_angle
_geom_angle_site_symmetry_1
_geom_angle_site_symmetry_3
N1 Zn1 N1 179.50(9) 2_656 .
N1 Zn1 O6 76.71(6) 2_656 2_656
N1 Zn1 O6 103.65(6) . 2_656
N1 Zn1 O6 103.65(6) 2_656 .
N1 Zn1 O6 76.71(6) . .
O6 Zn1 O6 91.71(8) 2_656 .
N1 Zn1 O2 104.00(6) 2_656 .
N1 Zn1 O2 75.66(6) . .
O6 Zn1 O2 92.44(6) 2_656 .
O6 Zn1 O2 152.26(6) . .
N1 Zn1 O2 75.66(6) 2_656 2_656
N1 Zn1 O2 104.00(6) . 2_656
O6 Zn1 O2 152.26(6) 2_656 2_656
O6 Zn1 O2 92.44(6) . 2_656
O2 Zn1 O2 96.49(8) . 2_656
C6 N1 C2 121.32(18) . .
C6 N1 Zn1 118.51(14) . .
C2 N1 Zn1 119.90(14) . .
C1 O2 Zn1 115.40(12) . .
C7 O6 Zn1 115.18(13) . .
O1 C1 O2 127.47(19) . .
O1 C1 C2 117.03(18) . .
O2 C1 C2 115.51(17) . .
N1 C2 C3 121.28(18) . .
N1 C2 C1 113.21(18) . .
C3 C2 C1 125.48(18) . .
C2 C3 C4 117.91(19) . .
C5 C4 C3 119.9(2) . .
C5 C4 C8 119.08(19) . .
C3 C4 C8 120.9(2) . .
C6 C5 C4 118.30(19) . .
N1 C6 C5 121.19(19) . .
N1 C6 C7 113.43(18) . .
C5 C6 C7 125.36(18) . .
O3 C7 O6 127.5(2) . .
O3 C7 C6 116.7(2) . .
O6 C7 C6 115.85(18) . .
O5 C8 O4 126.2(2) . .
O5 C8 C4 118.4(2) . .
O4 C8 C4 115.3(2) . .
C1I N1I C2I 109.15(18) . .
C1I N2I C3I 108.71(19) . .
N1I C1I N2I 108.44(19) . .
C3I C2I N1I 107.05(19) . .
C2I C3I N2I 106.7(2) . .
O4W O1W O3W 32(2) . .
O2W O2W O3W 125.9(7) 2_656 .
O4W O3W O2W 126(3) . .
O4W O3W O1W 20(3) . .
O2W O3W O1W 138.4(13) . .
O1W O4W O3W 128(4) . .

loop_
_geom_bond_atom_site_label_1
_geom_bond_atom_site_label_2
_geom_bond_distance
_geom_bond_site_symmetry_2
Zn1 N1 2.0253(18) 2_656
Zn1 N1 2.0253(18) .
Zn1 O6 2.1681(15) 2_656
Zn1 O6 2.1682(15) .
Zn1 O2 2.1992(14) .
Zn1 O2 2.1992(14) 2_656
N1 C6 1.330(3) .
N1 C2 1.335(3) .
O1 C1 1.241(2) .
O2 C1 1.264(2) .
O3 C7 1.244(2) .
O4 C8 1.251(3) .
O5 C8 1.243(3) .
O6 C7 1.258(3) .
C1 C2 1.520(3) .
C2 C3 1.385(3) .
C3 C4 1.402(3) .
C4 C5 1.389(3) .
C4 C8 1.498(3) .
C5 C6 1.388(3) .
C6 C7 1.524(3) .
N1I C1I 1.314(3) .
N1I C2I 1.368(3) .
N2I C1I 1.328(3) .
N2I C3I 1.373(3) .
C2I C3I 1.349(3) .
O1W O4W 0.66(6) .
O1W O3W 1.51(3) .
O2W O2W 1.381(14) 2_656
O2W O3W 1.503(19) .
O3W O4W 1.01(4) .

loop_
_geom_torsion_atom_site_label_1
_geom_torsion_atom_site_label_2
_geom_torsion_atom_site_label_3
_geom_torsion_atom_site_label_4
_geom_torsion
_geom_torsion_site_symmetry_1
N1 Zn1 N1 C6 -130.89(15) 2_656
O6 Zn1 N1 C6 93.35(15) 2_656
O6 Zn1 N1 C6 4.83(14) .
O2 Zn1 N1 C6 -177.62(15) .
O2 Zn1 N1 C6 -84.38(14) 2_656
N1 Zn1 N1 C2 43.25(16) 2_656
O6 Zn1 N1 C2 -92.51(15) 2_656
O6 Zn1 N1 C2 178.97(16) .
O2 Zn1 N1 C2 -3.48(14) .
O2 Zn1 N1 C2 89.76(15) 2_656
N1 Zn1 O2 C1 -179.90(14) 2_656
N1 Zn1 O2 C1 -0.28(14) .
O6 Zn1 O2 C1 103.19(14) 2_656
O6 Zn1 O2 C1 4.8(2) .
O2 Zn1 O2 C1 -103.11(15) 2_656
N1 Zn1 O6 C7 177.69(14) 2_656
N1 Zn1 O6 C7 -1.95(14) .
O6 Zn1 O6 C7 -105.57(16) 2_656
O2 Zn1 O6 C7 -7.0(2) .
O2 Zn1 O6 C7 101.86(15) 2_656
Zn1 O2 C1 O1 -177.03(18) .
Zn1 O2 C1 C2 3.4(2) .
C6 N1 C2 C3 2.0(3) .
Zn1 N1 C2 C3 -172.00(15) .
C6 N1 C2 C1 -179.88(16) .
Zn1 N1 C2 C1 6.1(2) .
O1 C1 C2 N1 174.23(18) .
O2 C1 C2 N1 -6.2(3) .
O1 C1 C2 C3 -7.7(3) .
O2 C1 C2 C3 171.89(19) .
N1 C2 C3 C4 0.4(3) .
C1 C2 C3 C4 -177.54(19) .
C2 C3 C4 C5 -2.5(3) .
C2 C3 C4 C8 174.24(19) .
C3 C4 C5 C6 2.3(3) .
C8 C4 C5 C6 -174.50(19) .
C2 N1 C6 C5 -2.2(3) .
Zn1 N1 C6 C5 171.86(15) .
C2 N1 C6 C7 179.34(17) .
Zn1 N1 C6 C7 -6.6(2) .
C4 C5 C6 N1 0.0(3) .
C4 C5 C6 C7 178.32(19) .
Zn1 O6 C7 O3 178.89(18) .
Zn1 O6 C7 C6 -0.8(2) .
N1 C6 C7 O3 -175.00(17) .
C5 C6 C7 O3 6.6(3) .
N1 C6 C7 O6 4.7(3) .
C5 C6 C7 O6 -173.66(19) .
C5 C4 C8 O5 176.8(2) .
C3 C4 C8 O5 0.1(4) .
C5 C4 C8 O4 -5.5(3) .
C3 C4 C8 O4 177.8(2) .
C2I N1I C1I N2I 0.0(2) .
C3I N2I C1I N1I 0.0(3) .
C1I N1I C2I C3I -0.1(3) .
N1I C2I C3I N2I 0.1(3) .
C1I N2I C3I C2I -0.1(3) .
O2W O2W O3W O4W -101(3) 2_656
O2W O2W O3W O1W -122.6(14) 2_656
O4W O1W O3W O2W 61(4) .
O2W O3W O4W O1W -134(4) .
